data_2213215
loop_
_publ_author_name
'\,Caylak, Nagihan'
'H\"okelek, Tuncer'
'Necefo\(glu, Hacali'

_publ_section_title Diaquabis(4-fluorobenzoato-\k<i>O</i>)bis(nicotinamide-\k<i>N</i>^1^)cobalt(II)
_journal_coeditor_code CI2331
_journal_issue 5
_journal_name_full 'Acta Crystallographica Section E'
_journal_page_first m1341
_journal_page_last m1343
_journal_paper_doi 10.1107/S1600536807016534
_journal_volume 63
_journal_year 2007
_chemical_formula_iupac '[Co (C7 H4 F O2)2 (C6 H6 N2 O)2 (H2 O)2]'
_chemical_formula_moiety 'C26 H24 Co F2 N4 O8'
_chemical_formula_sum 'C26 H24 Co F2 N4 O8'
_chemical_formula_weight 617.43
_chemical_name_systematic
;
Diaquabis(4-fluorobenzoato-\kO)bis(nicotinamide-\kN^1^)cobalt(II)
;
_space_group_IT_number 14
_symmetry_cell_setting monoclinic
_symmetry_space_group_name_Hall '-P 2yn'
_symmetry_space_group_name_H-M 'P 1 21/n 1'
_atom_sites_solution_hydrogens geom
_atom_sites_solution_primary direct
_atom_sites_solution_secondary difmap
_audit_creation_method SHELXL-97
_cell_angle_alpha 90.00
_cell_angle_beta 90.434(13)
_cell_angle_gamma 90.00
_cell_formula_units_Z 2
_cell_length_a 12.003(2)
_cell_length_b 8.928(4)
_cell_length_c 12.4219(18)
_cell_measurement_reflns_used 25
_cell_measurement_temperature 294(2)
_cell_measurement_theta_max 22.65
_cell_measurement_theta_min 4.56
_cell_volume 1331.1(7)
_computing_cell_refinement 'CAD-4 EXPRESS'
_computing_data_collection 'CAD-4 EXPRESS (Enraf--Nonius, 1994)'
_computing_data_reduction 'XCAD4 (Harms & Wocadlo, 1995)'
_computing_molecular_graphics 'ORTEP-3 for Windows (Farrugia, 1997)'
_computing_publication_material 'WinGX (Farrugia, 1999)'
_computing_structure_refinement 'SHELXL97 (Sheldrick, 1997)'
_computing_structure_solution 'SHELXS97 (Sheldrick, 1997)'
_diffrn_ambient_temperature 294(2)
_diffrn_measured_fraction_theta_full 0.996
_diffrn_measured_fraction_theta_max 0.996
_diffrn_measurement_device_type 'Enraf--Nonius TurboCAD-4'
_diffrn_measurement_method 'nonprofiled \w'
_diffrn_radiation_monochromator graphite
_diffrn_radiation_source 'fine-focus sealed tube'
_diffrn_radiation_type MoK\a
_diffrn_radiation_wavelength 0.71073
_diffrn_reflns_av_R_equivalents 0.0183
_diffrn_reflns_av_sigmaI/netI 0.0287
_diffrn_reflns_limit_h_max 14
_diffrn_reflns_limit_h_min 0
_diffrn_reflns_limit_k_max 11
_diffrn_reflns_limit_k_min 0
_diffrn_reflns_limit_l_max 15
_diffrn_reflns_limit_l_min -15
_diffrn_reflns_number 2815
_diffrn_reflns_theta_full 26.29
_diffrn_reflns_theta_max 26.29
_diffrn_reflns_theta_min 2.35
_diffrn_standards_decay_% 1
_diffrn_standards_interval_time 120
_diffrn_standards_number 3
_exptl_absorpt_coefficient_mu 0.716
_exptl_absorpt_correction_T_max 0.8976
_exptl_absorpt_correction_T_min 0.7821
_exptl_absorpt_correction_type psi-scan
_exptl_absorpt_process_details '(North <i>et al.</i>,  1968)'
_exptl_crystal_colour pink
_exptl_crystal_density_diffrn 1.540
_exptl_crystal_density_method 'not measured'
_exptl_crystal_description Block
_exptl_crystal_F_000 634
_exptl_crystal_size_max 0.25
_exptl_crystal_size_mid 0.20
_exptl_crystal_size_min 0.15
_refine_diff_density_max 0.255
_refine_diff_density_min -0.340
_refine_ls_extinction_method none
_refine_ls_goodness_of_fit_ref 1.032
_refine_ls_hydrogen_treatment mixed
_refine_ls_matrix_type full
_refine_ls_number_parameters 203
_refine_ls_number_reflns 2685
_refine_ls_number_restraints 0
_refine_ls_restrained_S_all 1.032
_refine_ls_R_factor_all 0.0499
_refine_ls_R_factor_gt 0.0327
_refine_ls_shift/su_max 0.001
_refine_ls_shift/su_mean 0.000
_refine_ls_structure_factor_coef Fsqd
_refine_ls_weighting_details 'calc w=1/[\s^2^(Fo^2^)+(0.0508P)^2^+0.4873P] where P=(Fo^2^+2Fc^2^)/3'
_refine_ls_weighting_scheme calc
_refine_ls_wR_factor_gt 0.0850
_refine_ls_wR_factor_ref 0.0925
_reflns_number_gt 2184
_reflns_number_total 2685
_reflns_threshold_expression I>2\s(I)
_cod_data_source_file ci2331.cif
_cod_data_source_block I
_cod_depositor_comments
;
The following automatic conversions were performed:
'_symmetry_cell_setting' value 'Monoclinic' changed to 'monoclinic'
according to '/home/saulius/struct/CIF-dictionaries/cif_core.dic'
dictionary named 'cif_core.dic' version 2.4.1 from 2010-06-29.

Automatic conversion script
Id: cif_fix_enum 1527 2010-12-29 10:47:43Z saulius 

The following automatic conversions were performed:

'_symmetry_cell_setting' value 'Monoclinic' changed to 'monoclinic'
according to /home/saulius/struct/CIF-dictionaries/cif_core.dic
dictionary named 'cif_core.dic' version 2.4.1 from 2010-06-29.

Automatic conversion script
Id: cif_fix_values 1715 2011-07-08 13:25:40Z adriana 
;
_cod_original_cell_volume 1331.2(7)
_cod_original_sg_symbol_H-M 'P 21/n'
_cod_database_code 2213215
_cod_database_fobs_code 2213215

loop_
_symmetry_equiv_pos_as_xyz
'x, y, z'
'-x+1/2, y+1/2, -z+1/2'
'-x, -y, -z'
'x-1/2, -y-1/2, z-1/2'

loop_
_atom_site_type_symbol
_atom_site_label
_atom_site_fract_x
_atom_site_fract_y
_atom_site_fract_z
_atom_site_U_iso_or_equiv
_atom_site_adp_type
_atom_site_calc_flag
_atom_site_refinement_flags
_atom_site_occupancy
Co Co 0.0000 0.0000 0.0000 0.02665(13) Uani d S 1
F F -0.63383(13) 0.3643(2) 0.01561(17) 0.0839(6) Uani d . 1
O O1 -0.16714(11) 0.04626(16) 0.02183(12) 0.0359(3) Uani d . 1
O O2 -0.16817(13) 0.1447(2) 0.18737(13) 0.0517(4) Uani d . 1
O O3 -0.15791(13) 0.65701(15) -0.20355(13) 0.0415(4) Uani d . 1
O O4 0.03922(13) 0.08378(16) 0.15636(12) 0.0338(3) Uani d . 1
H H41 -0.029(3) 0.102(4) 0.176(3) 0.082(11) Uiso d . 1
H H42 0.072(2) 0.170(4) 0.160(2) 0.060(8) Uiso d . 1
N N1 0.02124(13) 0.22126(17) -0.06923(13) 0.0295(4) Uani d . 1
N N2 -0.23869(18) 0.4376(2) -0.2379(2) 0.0519(6) Uani d . 1
H H21 -0.231(3) 0.346(4) -0.237(3) 0.077(10) Uiso d . 1
H H22 -0.294(2) 0.480(3) -0.264(2) 0.049(7) Uiso d . 1
C C1 -0.21235(17) 0.1190(2) 0.09758(17) 0.0339(4) Uani d . 1
C C2 -0.32609(16) 0.1833(2) 0.07556(17) 0.0339(4) Uani d . 1
C C3 -0.3840(2) 0.1472(3) -0.0178(2) 0.0530(6) Uani d . 1
H H3 -0.3529 0.0809 -0.0669 0.064 Uiso calc R 1
C C4 -0.4875(2) 0.2087(4) -0.0384(2) 0.0646(8) Uani d . 1
H H4 -0.5264 0.1853 -0.1013 0.078 Uiso calc R 1
C C5 -0.53135(19) 0.3044(3) 0.0352(2) 0.0533(6) Uani d . 1
C C6 -0.4769(2) 0.3445(3) 0.1274(2) 0.0519(6) Uani d . 1
H H6 -0.5087 0.4115 0.1756 0.062 Uiso calc R 1
C C7 -0.37333(18) 0.2829(3) 0.14734(18) 0.0419(5) Uani d . 1
H H7 -0.3348 0.3087 0.2099 0.050 Uiso calc R 1
C C8 0.11999(17) 0.2898(2) -0.06758(17) 0.0343(5) Uani d . 1
H H8 0.1806 0.2396 -0.0376 0.041 Uiso calc R 1
C C9 0.13641(18) 0.4322(2) -0.10845(19) 0.0383(5) Uani d . 1
H H9 0.2066 0.4763 -0.1064 0.046 Uiso calc R 1
C C10 0.04678(17) 0.5073(2) -0.15223(17) 0.0344(4) Uani d . 1
H H10 0.0556 0.6035 -0.1797 0.041 Uiso calc R 1
C C11 -0.05661(16) 0.4386(2) -0.15503(15) 0.0284(4) Uani d . 1
C C12 -0.06534(16) 0.2950(2) -0.11275(16) 0.0290(4) Uani d . 1
H H12 -0.1344 0.2478 -0.1147 0.035 Uiso calc R 1
C C13 -0.15555(17) 0.5188(2) -0.20055(16) 0.0317(4) Uani d . 1

loop_
_atom_site_aniso_label
_atom_site_aniso_U_11
_atom_site_aniso_U_22
_atom_site_aniso_U_33
_atom_site_aniso_U_12
_atom_site_aniso_U_13
_atom_site_aniso_U_23
Co 0.02554(19) 0.01760(19) 0.0367(2) 0.00112(14) -0.00894(14) 0.00336(15)
F 0.0402(9) 0.1002(14) 0.1112(15) 0.0280(9) -0.0111(9) -0.0015(12)
O1 0.0288(7) 0.0283(7) 0.0506(9) 0.0036(6) -0.0048(6) -0.0022(6)
O2 0.0370(9) 0.0762(12) 0.0417(9) 0.0058(8) -0.0074(7) -0.0004(8)
O3 0.0452(9) 0.0173(7) 0.0617(10) 0.0001(6) -0.0197(7) 0.0034(6)
O4 0.0336(8) 0.0247(7) 0.0431(8) -0.0023(6) -0.0117(6) 0.0014(6)
N1 0.0314(8) 0.0205(7) 0.0364(9) 0.0006(6) -0.0083(7) 0.0026(7)
N2 0.0460(12) 0.0210(9) 0.0882(16) -0.0006(9) -0.0372(11) 0.0042(10)
C1 0.0307(10) 0.0291(10) 0.0419(11) -0.0027(8) -0.0009(8) 0.0094(9)
C2 0.0305(10) 0.0335(11) 0.0376(11) 0.0003(8) 0.0003(8) 0.0046(8)
C3 0.0411(13) 0.0653(17) 0.0526(15) 0.0116(12) -0.0073(11) -0.0168(12)
C4 0.0428(14) 0.088(2) 0.0632(17) 0.0125(14) -0.0198(12) -0.0173(16)
C5 0.0307(11) 0.0597(16) 0.0696(17) 0.0129(11) -0.0028(11) 0.0033(14)
C6 0.0458(14) 0.0509(14) 0.0590(15) 0.0118(11) 0.0093(11) -0.0053(12)
C7 0.0387(12) 0.0462(13) 0.0406(12) 0.0008(10) 0.0005(9) -0.0011(10)
C8 0.0309(10) 0.0261(10) 0.0458(12) 0.0022(8) -0.0103(9) 0.0020(9)
C9 0.0314(11) 0.0292(10) 0.0542(13) -0.0061(9) -0.0083(9) 0.0044(10)
C10 0.0386(11) 0.0211(9) 0.0434(11) -0.0034(8) -0.0070(9) 0.0047(8)
C11 0.0342(10) 0.0192(8) 0.0316(9) 0.0012(8) -0.0075(8) -0.0004(7)
C12 0.0296(9) 0.0203(9) 0.0370(10) -0.0026(7) -0.0071(8) 0.0021(8)
C13 0.0360(10) 0.0218(9) 0.0372(10) -0.0008(8) -0.0095(8) 0.0020(8)

loop_
_atom_type_symbol
_atom_type_description
_atom_type_scat_dispersion_real
_atom_type_scat_dispersion_imag
_atom_type_scat_source
C C 0.0030 0.0020 'International Tables Vol C Tables 4.2.6.8 and 6.1.1.4'
H H 0.0000 0.0000 'International Tables Vol C Tables 4.2.6.8 and 6.1.1.4'
Co Co 0.3490 0.9720 'International Tables Vol C Tables 4.2.6.8 and 6.1.1.4'
F F 0.0170 0.0100 'International Tables Vol C Tables 4.2.6.8 and 6.1.1.4'
N N 0.0060 0.0030 'International Tables Vol C Tables 4.2.6.8 and 6.1.1.4'
O O 0.0110 0.0060 'International Tables Vol C Tables 4.2.6.8 and 6.1.1.4'

loop_
_geom_angle_atom_site_label_1
_geom_angle_atom_site_label_2
_geom_angle_atom_site_label_3
_geom_angle_site_symmetry_1
_geom_angle_site_symmetry_3
_geom_angle
_geom_angle_publ_flag
O1 Co O1 . 3 180 ?
O1 Co O4 . . 91.04(6) yes
O1 Co O4 3 . 88.96(6) ?
O1 Co O4 . 3 88.96(6) yes
O1 Co O4 3 3 91.04(6) ?
O4 Co O4 . 3 180 ?
O1 Co N1 . 3 90.73(6) yes
O1 Co N1 3 3 89.27(6) ?
O4 Co N1 . 3 89.09(6) yes
O4 Co N1 3 3 90.91(6) ?
O1 Co N1 . . 89.27(6) yes
O1 Co N1 3 . 90.73(6) ?
O4 Co N1 . . 90.91(6) yes
O4 Co N1 3 . 89.09(6) ?
N1 Co N1 3 . 180 ?
Co O4 H42 . . 117.3(19) ?
Co O4 H41 . . 97(2) ?
H42 O4 H41 . . 104(3) ?
C1 O1 Co . . 128.34(13) ?
C8 N1 C12 . . 117.84(16) ?
C8 N1 Co . . 121.23(12) ?
C12 N1 Co . . 120.90(13) ?
C13 N2 H22 . . 119.5(18) ?
C13 N2 H21 . . 117(2) ?
H22 N2 H21 . . 123(3) ?
O2 C1 O1 . . 125.02(19) ?
O2 C1 C2 . . 118.0(2) ?
O1 C1 C2 . . 116.96(18) ?
C7 C2 C3 . . 118.9(2) ?
C7 C2 C1 . . 120.26(19) ?
C3 C2 C1 . . 120.8(2) ?
C4 C3 C2 . . 120.5(2) ?
C4 C3 H3 . . 119.7 ?
C2 C3 H3 . . 119.7 ?
C5 C4 C3 . . 118.5(2) ?
C5 C4 H4 . . 120.8 ?
C3 C4 H4 . . 120.8 ?
C4 C5 F . . 118.7(2) ?
C4 C5 C6 . . 123.0(2) ?
F C5 C6 . . 118.3(2) ?
C5 C6 C7 . . 118.2(2) ?
C5 C6 H6 . . 120.9 ?
C7 C6 H6 . . 120.9 ?
C6 C7 C2 . . 120.9(2) ?
C6 C7 H7 . . 119.6 ?
C2 C7 H7 . . 119.6 ?
N1 C8 C9 . . 123.02(18) ?
N1 C8 H8 . . 118.5 ?
C9 C8 H8 . . 118.5 ?
C10 C9 C8 . . 118.66(19) ?
C10 C9 H9 . . 120.7 ?
C8 C9 H9 . . 120.7 ?
C9 C10 C11 . . 119.44(18) ?
C9 C10 H10 . . 120.3 ?
C11 C10 H10 . . 120.3 ?
C10 C11 C12 . . 118.01(17) ?
C10 C11 C13 . . 120.43(17) ?
C12 C11 C13 . . 121.54(17) ?
N1 C12 C11 . . 123.01(17) ?
N1 C12 H12 . . 118.5 ?
C11 C12 H12 . . 118.5 ?
O3 C13 N2 . . 121.52(19) ?
O3 C13 C11 . . 120.55(18) ?
N2 C13 C11 . . 117.92(17) ?

loop_
_geom_bond_atom_site_label_1
_geom_bond_atom_site_label_2
_geom_bond_site_symmetry_2
_geom_bond_distance
_geom_bond_publ_flag
Co O1 . 2.0683(14) yes
Co O1 3 2.0683(14) ?
Co O4 . 2.1307(15) yes
Co O4 3 2.1307(15) ?
Co N1 3 2.1704(17) ?
Co N1 . 2.1704(17) yes
F C5 . 1.362(3) ?
O1 C1 . 1.268(3) ?
O2 C1 . 1.253(3) ?
O3 C13 . 1.235(2) ?
O4 H41 . 0.87(4) ?
O4 H42 . 0.86(3) ?
N1 C8 . 1.334(3) ?
N1 C12 . 1.340(2) ?
N2 C13 . 1.315(3) ?
N2 H21 . 0.83(3) ?
N2 H22 . 0.83(3) ?
C2 C7 . 1.384(3) ?
C2 C3 . 1.385(3) ?
C2 C1 . 1.504(3) ?
C3 C4 . 1.382(3) ?
C3 H3 . 0.93 ?
C4 H4 . 0.93 ?
C5 C4 . 1.360(4) ?
C6 C5 . 1.362(4) ?
C6 H6 . 0.93 ?
C7 C6 . 1.380(3) ?
C7 H7 . 0.93 ?
C8 C9 . 1.384(3) ?
C8 H8 . 0.93 ?
C9 C10 . 1.376(3) ?
C9 H9 . 0.93 ?
C10 H10 . 0.93 ?
C11 C10 . 1.385(3) ?
C11 C12 . 1.390(3) ?
C11 C13 . 1.494(3) ?
C12 H12 . 0.93 ?

loop_
_geom_hbond_atom_site_label_D
_geom_hbond_atom_site_label_H
_geom_hbond_atom_site_label_A
_geom_hbond_site_symmetry_A
_geom_hbond_distance_DH
_geom_hbond_distance_HA
_geom_hbond_distance_DA
_geom_hbond_angle_DHA
N2 H21 O3 2_444 0.82(4) 2.27(4) 2.886(3) 132(3)
N2 H22 O4 4_565 0.83(2) 2.30(2) 2.969(3) 139(2)
O4 H41 O2 . 0.87(4) 1.72(4) 2.580(2) 168(4)
O4 H42 O3 3_565 0.87(3) 1.93(3) 2.778(2) 165(2)

loop_
_geom_torsion_atom_site_label_1
_geom_torsion_atom_site_label_2
_geom_torsion_atom_site_label_3
_geom_torsion_atom_site_label_4
_geom_torsion_site_symmetry_1
_geom_torsion
O4 Co O1 C1 . 9.09(17)
O4 Co O1 C1 3 -170.91(17)
N1 Co O1 C1 3 98.19(17)
N1 Co O1 C1 . -81.81(17)
O1 Co N1 C8 . 155.13(16)
O1 Co N1 C8 3 -24.87(16)
O4 Co N1 C8 . 64.10(16)
O4 Co N1 C8 3 -115.90(16)
O1 Co N1 C12 . -23.22(15)
O1 Co N1 C12 3 156.78(15)
O4 Co N1 C12 . -114.25(15)
O4 Co N1 C12 3 65.75(15)
Co O1 C1 O2 . -19.1(3)
Co O1 C1 C2 . 158.65(13)
C12 N1 C8 C9 . 0.0(3)
Co N1 C8 C9 . -178.38(17)
C8 N1 C12 C11 . -0.4(3)
Co N1 C12 C11 . 177.96(14)
C7 C2 C1 O2 . 7.9(3)
C3 C2 C1 O2 . -173.7(2)
C7 C2 C1 O1 . -170.0(2)
C3 C2 C1 O1 . 8.4(3)
C7 C2 C3 C4 . -0.5(4)
C1 C2 C3 C4 . -178.8(3)
C3 C2 C7 C6 . 0.7(4)
C1 C2 C7 C6 . 179.1(2)
C2 C3 C4 C5 . -0.5(5)
F C5 C4 C3 . -179.4(3)
C6 C5 C4 C3 . 1.3(5)
C7 C6 C5 C4 . -1.1(4)
C7 C6 C5 F . 179.6(2)
C2 C7 C6 C5 . 0.1(4)
N1 C8 C9 C10 . 0.5(3)
C8 C9 C10 C11 . -0.5(3)
C12 C11 C10 C9 . 0.1(3)
C13 C11 C10 C9 . 179.0(2)
C10 C11 C12 N1 . 0.4(3)
C13 C11 C12 N1 . -178.51(18)
C10 C11 C13 O3 . -23.8(3)
C12 C11 C13 O3 . 155.1(2)
C10 C11 C13 N2 . 155.6(2)
C12 C11 C13 N2 . -25.6(3)
